data_2219597
loop_
_publ_author_name
'Akkurt, Mehmet'
'Yal\,c\?in, \,Serife P\?inar'
'Klip, Nalan Terzio\(glu'
'B\"uy\"ukg\"ung\"or, Orhan'

_publ_section_title 8-Ethyl-2-hydroxy-2-methyl-4-morpholinoethyl-1-thia-4-azaspiro[4.5]decan-3-one
_journal_coeditor_code HB2794
_journal_issue 10
_journal_name_full 'Acta Crystallographica Section E'
_journal_page_first o1939
_journal_page_last o1940
_journal_paper_doi 10.1107/S1600536808029097
_journal_volume 64
_journal_year 2008
_chemical_formula_iupac 'C17 H30 N2 O3 S'
_chemical_formula_moiety 'C17 H30 N2 O3 S'
_chemical_formula_sum 'C17 H30 N2 O3 S'
_chemical_formula_weight 342.50
_chemical_name_systematic
;
8-Ethyl-2-hydroxy-2-methyl-4-morpholinoethyl-1-thia-
4-azaspiro[4.5]decan-3-one
;
_space_group_IT_number 2
_symmetry_cell_setting triclinic
_symmetry_space_group_name_Hall '-P 1'
_symmetry_space_group_name_H-M 'P -1'
_atom_sites_solution_hydrogens geom
_atom_sites_solution_primary direct
_atom_sites_solution_secondary difmap
_cell_angle_alpha 79.901(4)
_cell_angle_beta 73.796(4)
_cell_angle_gamma 67.674(4)
_cell_formula_units_Z 2
_cell_length_a 8.1878(4)
_cell_length_b 10.2241(5)
_cell_length_c 12.2188(6)
_cell_measurement_reflns_used 28660
_cell_measurement_temperature 296
_cell_measurement_theta_max 27.43
_cell_measurement_theta_min 2.16
_cell_volume 905.83(8)
_computing_cell_refinement 'X-AREA (Stoe & Cie, 2002)'
_computing_data_collection 'X-AREA (Stoe & Cie, 2002)'
_computing_data_reduction 'X-RED32 (Stoe & Cie, 2002)'
_computing_molecular_graphics 'ORTEP-3 for Windows (Farrugia, 1997)'
_computing_publication_material 'Wingx (Farrugia, 1999) and PLATON (Spek, 2003)'
_computing_structure_refinement 'SHELXL97 (Sheldrick, 2008)'
_computing_structure_solution 'SIR97 (Altomare <i>et al.</i>,  1999)'
_diffrn_ambient_temperature 296
_diffrn_detector_area_resol_mean 6.67
_diffrn_measured_fraction_theta_full 0.989
_diffrn_measured_fraction_theta_max 0.989
_diffrn_measurement_device '2-circle goniometer'
_diffrn_measurement_device_type 'STOE IPDS II'
_diffrn_measurement_method '\w scans'
_diffrn_radiation_monochromator 'plane graphite'
_diffrn_radiation_type 'Mo K\a'
_diffrn_radiation_wavelength 0.71073
_diffrn_reflns_av_R_equivalents 0.0554
_diffrn_reflns_av_sigmaI/netI 0.0293
_diffrn_reflns_limit_h_max 10
_diffrn_reflns_limit_h_min -10
_diffrn_reflns_limit_k_max 12
_diffrn_reflns_limit_k_min -12
_diffrn_reflns_limit_l_max 15
_diffrn_reflns_limit_l_min -15
_diffrn_reflns_number 18506
_diffrn_reflns_reduction_process
;
;
_diffrn_reflns_theta_full 26.50
_diffrn_reflns_theta_max 26.50
_diffrn_reflns_theta_min 2.67
_diffrn_standards_number 0
_exptl_absorpt_coefficient_mu 0.195
_exptl_absorpt_correction_T_max 0.949
_exptl_absorpt_correction_T_min 0.900
_exptl_absorpt_correction_type integration
_exptl_absorpt_process_details '(X-RED32; Stoe & Cie, 2002)'
_exptl_crystal_colour colourless
_exptl_crystal_density_diffrn 1.256
_exptl_crystal_density_method 'Not Measured'
_exptl_crystal_description block
_exptl_crystal_F_000 372
_exptl_crystal_size_max 0.55
_exptl_crystal_size_mid 0.38
_exptl_crystal_size_min 0.27
_refine_diff_density_max 0.253
_refine_diff_density_min -0.158
_refine_ls_extinction_method none
_refine_ls_goodness_of_fit_ref 1.027
_refine_ls_hydrogen_treatment constr
_refine_ls_matrix_type full
_refine_ls_number_parameters 208
_refine_ls_number_reflns 3717
_refine_ls_number_restraints 0
_refine_ls_restrained_S_all 1.027
_refine_ls_R_factor_all 0.0407
_refine_ls_R_factor_gt 0.0346
_refine_ls_shift/su_max 0.000
_refine_ls_shift/su_mean 0.000
_refine_ls_structure_factor_coef Fsqd
_refine_ls_weighting_details 'calc w=1/[\s^2^(Fo^2^)+(0.0459P)^2^+0.1334P] where P=(Fo^2^+2Fc^2^)/3'
_refine_ls_weighting_scheme calc
_refine_ls_wR_factor_gt 0.0882
_refine_ls_wR_factor_ref 0.0917
_reflns_number_gt 3297
_reflns_number_total 3717
_reflns_threshold_expression I>2\s(I)
_cod_data_source_file hb2794.cif
_cod_data_source_block I
_cod_database_code 2219597
_cod_database_fobs_code 2219597

loop_
_symmetry_equiv_pos_site_id
_symmetry_equiv_pos_as_xyz
1 x,y,z
2 -x,-y,-z

loop_
_atom_site_aniso_label
_atom_site_aniso_U_11
_atom_site_aniso_U_22
_atom_site_aniso_U_33
_atom_site_aniso_U_12
_atom_site_aniso_U_13
_atom_site_aniso_U_23
S1 0.0492(2) 0.0609(2) 0.0430(2) -0.0225(2) -0.01950(10) -0.00210(10)
O1 0.0516(6) 0.0715(7) 0.0478(6) -0.0221(5) -0.0079(5) -0.0035(5)
O2 0.0749(7) 0.0766(7) 0.0507(6) -0.0302(6) -0.0222(5) -0.0163(5)
O3 0.0399(5) 0.0454(5) 0.0692(6) -0.0137(4) -0.0166(5) -0.0089(4)
N1 0.0419(5) 0.0422(5) 0.0398(5) -0.0146(4) -0.0161(4) -0.0012(4)
N2 0.0394(5) 0.0387(5) 0.0373(5) -0.0119(4) -0.0133(4) -0.0046(4)
C1 0.0391(6) 0.0411(6) 0.0511(7) -0.0110(5) -0.0166(5) -0.0048(5)
C2 0.0411(6) 0.0375(6) 0.0459(7) -0.0094(5) -0.0131(5) -0.0042(5)
C3 0.0402(6) 0.0366(6) 0.0392(6) -0.0115(5) -0.0158(5) -0.0019(5)
C4 0.0513(7) 0.0353(6) 0.0488(7) -0.0124(5) -0.0145(6) -0.0040(5)
C5 0.0584(8) 0.0385(7) 0.0504(7) -0.0177(6) -0.0146(6) 0.0020(5)
C6 0.0472(7) 0.0516(7) 0.0448(7) -0.0209(6) -0.0153(6) -0.0028(5)
C7 0.0462(7) 0.0424(7) 0.0467(7) -0.0100(6) -0.0131(6) -0.0051(5)
C8 0.0428(7) 0.0362(6) 0.0467(7) -0.0097(5) -0.0150(5) -0.0009(5)
C9 0.0596(9) 0.0649(9) 0.0487(8) -0.0294(8) -0.0101(7) -0.0015(7)
C10 0.0607(10) 0.0973(14) 0.0711(12) -0.0298(10) 0.0037(9) -0.0090(10)
C11 0.0521(7) 0.0410(6) 0.0429(7) -0.0155(6) -0.0216(6) -0.0030(5)
C12 0.0495(7) 0.0392(6) 0.0417(6) -0.0123(5) -0.0192(6) -0.0059(5)
C13 0.0437(7) 0.0516(7) 0.0431(7) -0.0171(6) -0.0075(6) -0.0058(5)
C14 0.0662(9) 0.0691(10) 0.0389(7) -0.0239(8) -0.0104(7) -0.0058(6)
C15 0.0512(8) 0.0691(10) 0.0597(9) -0.0224(7) -0.0249(7) -0.0069(7)
C16 0.0411(6) 0.0489(7) 0.0451(7) -0.0175(6) -0.0114(5) -0.0050(5)
C17 0.0541(8) 0.0448(8) 0.0783(11) -0.0033(6) -0.0299(8) -0.0094(7)

loop_
_atom_site_type_symbol
_atom_site_label
_atom_site_fract_x
_atom_site_fract_y
_atom_site_fract_z
_atom_site_U_iso_or_equiv
_atom_site_thermal_displace_type
_atom_site_calc_flag
_atom_site_refinement_flags
_atom_site_occupancy
S S1 0.35630(5) 0.26913(4) 0.21446(3) 0.04840(10) Uani . . 1.000
O O1 0.18488(14) 0.24461(12) 0.54122(9) 0.0578(4) Uani . . 1.000
O O2 0.74392(17) 0.18404(13) 0.83355(9) 0.0631(4) Uani . . 1.000
O O3 0.08914(13) 0.18609(10) 0.34973(9) 0.0505(3) Uani . . 1.000
N N1 0.43113(15) 0.26810(11) 0.40883(9) 0.0402(3) Uani . . 1.000
N N2 0.68062(14) 0.09805(10) 0.64605(9) 0.0379(3) Uani . . 1.000
C C1 0.17113(18) 0.28560(13) 0.34309(12) 0.0432(4) Uani . . 1.000
C C2 0.26212(18) 0.26248(13) 0.44208(11) 0.0421(4) Uani . . 1.000
C C3 0.51348(17) 0.28899(13) 0.28697(10) 0.0380(3) Uani . . 1.000
C C4 0.5285(2) 0.43629(13) 0.25620(12) 0.0453(4) Uani . . 1.000
C C5 0.6216(2) 0.45605(14) 0.13129(12) 0.0492(4) Uani . . 1.000
C C6 0.80738(19) 0.34126(15) 0.09591(12) 0.0459(4) Uani . . 1.000
C C7 0.78779(19) 0.19575(14) 0.12536(12) 0.0461(4) Uani . . 1.000
C C8 0.70039(18) 0.17493(13) 0.25161(11) 0.0425(4) Uani . . 1.000
C C9 0.8933(2) 0.36576(18) -0.02995(13) 0.0564(5) Uani . . 1.000
C C10 1.0855(3) 0.2653(2) -0.06975(18) 0.0795(7) Uani . . 1.000
C C11 0.52301(19) 0.26419(13) 0.49686(11) 0.0433(4) Uani . . 1.000
C C12 0.61041(19) 0.11222(13) 0.54526(11) 0.0422(4) Uani . . 1.000
C C13 0.53767(18) 0.14089(15) 0.74933(11) 0.0463(4) Uani . . 1.000
C C14 0.6216(2) 0.11142(18) 0.85005(12) 0.0582(5) Uani . . 1.000
C C15 0.8845(2) 0.14204(18) 0.73395(14) 0.0568(5) Uani . . 1.000
C C16 0.80961(18) 0.17138(14) 0.62963(12) 0.0440(4) Uani . . 1.000
C C17 0.0219(2) 0.43050(16) 0.34677(16) 0.0596(5) Uani . . 1.000
H H3 0.16610 0.10620 0.34800 0.0760 Uiso calc R 1.000
H H4A 0.40790 0.50770 0.27160 0.0540 Uiso calc R 1.000
H H4B 0.59660 0.44980 0.30410 0.0540 Uiso calc R 1.000
H H5A 0.63620 0.54780 0.11730 0.0590 Uiso calc R 1.000
H H5B 0.54430 0.45600 0.08390 0.0590 Uiso calc R 1.000
H H6 0.88630 0.34690 0.14080 0.0550 Uiso calc R 1.000
H H7A 0.71400 0.18630 0.07950 0.0550 Uiso calc R 1.000
H H7B 0.90660 0.12260 0.10690 0.0550 Uiso calc R 1.000
H H8A 0.77890 0.17740 0.29720 0.0510 Uiso calc R 1.000
H H8B 0.68810 0.08240 0.26710 0.0510 Uiso calc R 1.000
H H9A 0.81850 0.35680 -0.07540 0.0680 Uiso calc R 1.000
H H9B 0.89310 0.46220 -0.04430 0.0680 Uiso calc R 1.000
H H10A 1.08690 0.16960 -0.05860 0.0950 Uiso calc R 1.000
H H10B 1.16160 0.27450 -0.02650 0.0950 Uiso calc R 1.000
H H10C 1.13010 0.28800 -0.14940 0.0950 Uiso calc R 1.000
H H11A 0.43600 0.32010 0.55830 0.0520 Uiso calc R 1.000
H H11B 0.61590 0.30620 0.46440 0.0520 Uiso calc R 1.000
H H12A 0.52110 0.06600 0.56460 0.0510 Uiso calc R 1.000
H H12B 0.70950 0.06160 0.48560 0.0510 Uiso calc R 1.000
H H13A 0.45590 0.08870 0.76210 0.0560 Uiso calc R 1.000
H H13B 0.46810 0.24120 0.74030 0.0560 Uiso calc R 1.000
H H14A 0.52660 0.14080 0.91840 0.0700 Uiso calc R 1.000
H H14B 0.68560 0.01030 0.86120 0.0700 Uiso calc R 1.000
H H15A 0.95260 0.04150 0.74380 0.0680 Uiso calc R 1.000
H H15B 0.96720 0.19290 0.72350 0.0680 Uiso calc R 1.000
H H16A 0.74900 0.27260 0.61620 0.0530 Uiso calc R 1.000
H H16B 0.90790 0.13880 0.56340 0.0530 Uiso calc R 1.000
H H17A -0.03000 0.44790 0.28190 0.0720 Uiso calc R 1.000
H H17B 0.07200 0.50210 0.34490 0.0720 Uiso calc R 1.000
H H17C -0.07050 0.43310 0.41580 0.0720 Uiso calc R 1.000

loop_
_atom_type_symbol
_atom_type_description
_atom_type_scat_dispersion_real
_atom_type_scat_dispersion_imag
_atom_type_scat_source
S S 0.1246 0.1234 'International Tables Vol C Tables 4.2.6.8 and 6.1.1.4'
O O 0.0106 0.0060 'International Tables Vol C Tables 4.2.6.8 and 6.1.1.4'
N N 0.0061 0.0033 'International Tables Vol C Tables 4.2.6.8 and 6.1.1.4'
H H 0.0000 0.0000 'International Tables Vol C Tables 4.2.6.8 and 6.1.1.4'
C C 0.0033 0.0016 'International Tables Vol C Tables 4.2.6.8 and 6.1.1.4'

loop_
_exptl_crystal_face_index_h
_exptl_crystal_face_index_k
_exptl_crystal_face_index_l
_exptl_crystal_face_perp_dist
8 11 20 0.3996
-1 -20 -5 0.2988
11 4 22 0.3665
13 -8 -27 0.3801
5 2 21 0.2668
28 -5 -3 0.5212
5 -13 6 0.0047
-5 -30 17 0.2772
-6 -25 -28 0.4973
-5 -9 -18 0.5586
-10 8 -11 0.4506
-3 -4 20 0.2289
13 20 -27 0.5810

loop_
_geom_angle_atom_site_label_1
_geom_angle_atom_site_label_2
_geom_angle_atom_site_label_3
_geom_angle
_geom_angle_publ_flag
C1 S1 C3 94.89(6) no
C14 O2 C15 110.20(12) no
C1 O3 H3 109.00 no
C2 N1 C3 120.17(12) no
C3 N1 C11 121.19(12) no
C2 N1 C11 118.47(11) no
C12 N2 C13 113.18(12) no
C13 N2 C16 109.95(11) no
C12 N2 C16 113.51(11) no
S1 C1 C2 104.46(10) no
S1 C1 C17 113.16(10) no
O3 C1 C2 112.49(11) no
O3 C1 C17 106.76(13) no
C2 C1 C17 109.29(12) no
S1 C1 O3 110.80(9) no
O1 C2 N1 124.16(14) no
N1 C2 C1 113.68(11) no
O1 C2 C1 122.14(14) no
S1 C3 N1 103.71(10) no
S1 C3 C4 110.66(10) no
N1 C3 C4 111.72(10) no
N1 C3 C8 111.49(10) no
S1 C3 C8 109.19(9) no
C4 C3 C8 109.91(12) no
C3 C4 C5 111.93(11) no
C4 C5 C6 113.29(12) no
C5 C6 C7 109.26(13) no
C5 C6 C9 110.96(12) no
C7 C6 C9 112.66(12) no
C6 C7 C8 111.36(11) no
C3 C8 C7 112.03(11) no
C6 C9 C10 114.58(14) no
N1 C11 C12 111.58(11) no
N2 C12 C11 115.86(11) no
N2 C13 C14 109.49(13) no
O2 C14 C13 111.30(12) no
O2 C15 C16 111.43(14) no
N2 C16 C15 109.68(12) no
C3 C4 H4A 109.00 no
C3 C4 H4B 109.00 no
C5 C4 H4A 109.00 no
C5 C4 H4B 109.00 no
H4A C4 H4B 108.00 no
C4 C5 H5A 109.00 no
C4 C5 H5B 109.00 no
C6 C5 H5A 109.00 no
C6 C5 H5B 109.00 no
H5A C5 H5B 108.00 no
C5 C6 H6 108.00 no
C7 C6 H6 108.00 no
C9 C6 H6 108.00 no
C6 C7 H7A 109.00 no
C6 C7 H7B 109.00 no
C8 C7 H7A 109.00 no
C8 C7 H7B 109.00 no
H7A C7 H7B 108.00 no
C3 C8 H8A 109.00 no
C3 C8 H8B 109.00 no
C7 C8 H8A 109.00 no
C7 C8 H8B 109.00 no
H8A C8 H8B 108.00 no
C6 C9 H9A 109.00 no
C6 C9 H9B 109.00 no
C10 C9 H9A 109.00 no
C10 C9 H9B 109.00 no
H9A C9 H9B 108.00 no
C9 C10 H10A 109.00 no
C9 C10 H10B 109.00 no
C9 C10 H10C 109.00 no
H10A C10 H10B 109.00 no
H10A C10 H10C 109.00 no
H10B C10 H10C 109.00 no
N1 C11 H11A 109.00 no
N1 C11 H11B 109.00 no
C12 C11 H11A 109.00 no
C12 C11 H11B 109.00 no
H11A C11 H11B 108.00 no
N2 C12 H12A 108.00 no
N2 C12 H12B 108.00 no
C11 C12 H12A 108.00 no
C11 C12 H12B 108.00 no
H12A C12 H12B 107.00 no
N2 C13 H13A 110.00 no
N2 C13 H13B 110.00 no
C14 C13 H13A 110.00 no
C14 C13 H13B 110.00 no
H13A C13 H13B 108.00 no
O2 C14 H14A 109.00 no
O2 C14 H14B 109.00 no
C13 C14 H14A 109.00 no
C13 C14 H14B 109.00 no
H14A C14 H14B 108.00 no
O2 C15 H15A 109.00 no
O2 C15 H15B 109.00 no
C16 C15 H15A 109.00 no
C16 C15 H15B 109.00 no
H15A C15 H15B 108.00 no
N2 C16 H16A 110.00 no
N2 C16 H16B 110.00 no
C15 C16 H16A 110.00 no
C15 C16 H16B 110.00 no
H16A C16 H16B 108.00 no
C1 C17 H17A 109.00 no
C1 C17 H17B 109.00 no
C1 C17 H17C 109.00 no
H17A C17 H17B 109.00 no
H17A C17 H17C 110.00 no
H17B C17 H17C 109.00 no

loop_
_geom_bond_atom_site_label_1
_geom_bond_atom_site_label_2
_geom_bond_distance
_geom_bond_publ_flag
S1 C1 1.8347(15) no
S1 C3 1.8386(15) no
O1 C2 1.2179(17) no
O2 C14 1.412(2) no
O2 C15 1.420(2) no
O3 C1 1.3971(18) no
O3 H3 0.8200 no
N1 C2 1.350(2) no
N1 C11 1.4623(19) no
N1 C3 1.4680(16) no
N2 C12 1.4620(18) no
N2 C16 1.466(2) no
N2 C13 1.4609(18) no
C1 C17 1.519(2) no
C1 C2 1.531(2) no
C3 C4 1.5300(18) no
C3 C8 1.5299(19) no
C4 C5 1.520(2) no
C5 C6 1.527(2) no
C6 C9 1.522(2) no
C6 C7 1.526(2) no
C7 C8 1.5237(19) no
C9 C10 1.513(3) no
C11 C12 1.5314(18) no
C13 C14 1.504(2) no
C15 C16 1.501(2) no
C4 H4A 0.9700 no
C4 H4B 0.9700 no
C5 H5A 0.9700 no
C5 H5B 0.9700 no
C6 H6 0.9800 no
C7 H7A 0.9700 no
C7 H7B 0.9700 no
C8 H8A 0.9700 no
C8 H8B 0.9700 no
C9 H9A 0.9700 no
C9 H9B 0.9700 no
C10 H10A 0.9600 no
C10 H10B 0.9600 no
C10 H10C 0.9600 no
C11 H11A 0.9700 no
C11 H11B 0.9700 no
C12 H12A 0.9700 no
C12 H12B 0.9700 no
C13 H13A 0.9700 no
C13 H13B 0.9700 no
C14 H14A 0.9700 no
C14 H14B 0.9700 no
C15 H15A 0.9700 no
C15 H15B 0.9700 no
C16 H16A 0.9700 no
C16 H16B 0.9700 no
C17 H17A 0.9600 no
C17 H17B 0.9600 no
C17 H17C 0.9600 no

loop_
_geom_hbond_atom_site_label_D
_geom_hbond_atom_site_label_H
_geom_hbond_atom_site_label_A
_geom_hbond_site_symmetry_A
_geom_hbond_distance_DH
_geom_hbond_distance_HA
_geom_hbond_distance_DA
_geom_hbond_angle_DHA
_geom_hbond_publ_flag
O3 H3 N2 2_656 0.82 1.99 2.7994(14) 171 yes
C9 H9A O2 1_554 0.97 2.57 3.418(2) 146 yes
C15 H15B O1 1_655 0.97 2.55 3.249(2) 129 yes

loop_
_geom_torsion_atom_site_label_1
_geom_torsion_atom_site_label_2
_geom_torsion_atom_site_label_3
_geom_torsion_atom_site_label_4
_geom_torsion
_geom_torsion_publ_flag
C3 S1 C1 O3 -137.43(10) no
C3 S1 C1 C2 -16.07(9) no
C3 S1 C1 C17 102.70(12) no
C1 S1 C3 N1 14.83(9) no
C1 S1 C3 C4 -105.10(10) no
C1 S1 C3 C8 133.79(9) no
C14 O2 C15 C16 58.82(17) no
C15 O2 C14 C13 -59.22(17) no
C11 N1 C3 C4 -65.77(16) no
C2 N1 C11 C12 81.87(15) no
C11 N1 C2 O1 -5.22(19) no
C3 N1 C2 C1 -2.34(16) no
C2 N1 C3 C4 109.35(14) no
C3 N1 C11 C12 -102.93(14) no
C11 N1 C3 C8 57.65(15) no
C11 N1 C2 C1 172.91(10) no
C3 N1 C2 O1 179.53(12) no
C11 N1 C3 S1 175.01(9) no
C2 N1 C3 C8 -127.23(13) no
C2 N1 C3 S1 -9.86(13) no
C13 N2 C16 C15 56.27(14) no
C12 N2 C13 C14 175.30(11) no
C16 N2 C13 C14 -56.60(14) no
C13 N2 C12 C11 71.56(15) no
C16 N2 C12 C11 -54.67(16) no
C12 N2 C16 C15 -175.82(11) no
C17 C1 C2 O1 70.12(17) no
C17 C1 C2 N1 -108.05(14) no
S1 C1 C2 N1 13.31(13) no
S1 C1 C2 O1 -168.51(11) no
O3 C1 C2 N1 133.56(12) no
O3 C1 C2 O1 -48.27(17) no
C4 C3 C8 C7 -55.31(15) no
N1 C3 C8 C7 -179.75(12) no
S1 C3 C4 C5 -67.62(15) no
N1 C3 C4 C5 177.37(13) no
S1 C3 C8 C7 66.25(13) no
C8 C3 C4 C5 53.06(16) no
C3 C4 C5 C6 -54.41(18) no
C4 C5 C6 C7 54.72(17) no
C4 C5 C6 C9 179.53(13) no
C5 C6 C7 C8 -55.82(16) no
C5 C6 C9 C10 174.32(15) no
C7 C6 C9 C10 -62.8(2) no
C9 C6 C7 C8 -179.64(13) no
C6 C7 C8 C3 57.90(17) no
N1 C11 C12 N2 -170.62(12) no
N2 C13 C14 O2 58.47(16) no
O2 C15 C16 N2 -57.46(16) no
